data_4304910
loop_
_publ_author_name
'Lei Zhou'
'Kenneth M. Nicholas'

_publ_contact_author_address
; 
   Department of Chemistry and Biochemistry
   University of Oklahoma 
   620 Parrington Oval, Room 208
   Norman, OK  73019-3051  USA 
;
_publ_contact_author_email knicholas@ou.edu
_publ_contact_author_fax 1(405)3256111
_publ_contact_author_name 'Prof. Kenneth M. Nicholas'
_publ_contact_author_phone 1(405)3253896
_publ_section_title
;
Imidazole Substituent Effects on Oxidative Reactivity of
Tripodal(imid)2(thioether)CuI Complexes
;
_journal_name_full 'Inorganic Chemistry'
_journal_page_first 4356
_journal_page_last 4367
_journal_paper_doi 10.1021/ic800007t
_journal_volume 47
_journal_year 2008
_chemical_formula_moiety 'C28 H44 Cu2 N8 O4 S2, 2(F6 P)'
_chemical_formula_sum 'C28 H44 Cu2 F12 N8 O4 P2 S2'
_chemical_formula_weight 1037.85
_chemical_name_systematic
; 
 ? 
;
_space_group_IT_number 59
_symmetry_cell_setting orthorhombic
_symmetry_space_group_name_Hall '-P 2ab 2a'
_symmetry_space_group_name_H-M 'P m m n :2'
_atom_sites_solution_hydrogens geom
_atom_sites_solution_primary direct
_atom_sites_solution_secondary difmap
_audit_creation_method SHELXL-97
_cell_angle_alpha 90.00
_cell_angle_beta 90.00
_cell_angle_gamma 90.00
_cell_formula_units_Z 2
_cell_length_a 17.010(8)
_cell_length_b 17.712(9)
_cell_length_c 6.801(4)
_cell_measurement_reflns_used 4701
_cell_measurement_temperature 100(2)
_cell_measurement_theta_max 27.80
_cell_measurement_theta_min 2.30
_cell_volume 2049.0(19)
_computing_cell_refinement 'Bruker SMART'
_computing_data_collection 'Bruker SMART'
_computing_data_reduction 'Bruker SAINT'
_computing_molecular_graphics 'SHELXTL (Sheldrick, 2000)'
_computing_publication_material 'SHELXTL (Sheldrick, 2000)'
_computing_structure_refinement 'SHELXTL (Sheldrick, 2000)'
_computing_structure_solution 'SHELXTL (Sheldrick, 2000)'
_diffrn_ambient_temperature 100(2)
_diffrn_measured_fraction_theta_full 0.999
_diffrn_measured_fraction_theta_max 0.999
_diffrn_measurement_device_type 'CCD Bruker APEX'
_diffrn_measurement_method '\w scans'
_diffrn_radiation_monochromator graphite
_diffrn_radiation_source 'fine-focus sealed tube'
_diffrn_radiation_type MoK\a
_diffrn_radiation_wavelength 0.71073
_diffrn_reflns_av_R_equivalents 0.0561
_diffrn_reflns_av_sigmaI/netI 0.0343
_diffrn_reflns_limit_h_max 18
_diffrn_reflns_limit_h_min -18
_diffrn_reflns_limit_k_max 19
_diffrn_reflns_limit_k_min -19
_diffrn_reflns_limit_l_max 7
_diffrn_reflns_limit_l_min -7
_diffrn_reflns_number 10385
_diffrn_reflns_theta_full 23.26
_diffrn_reflns_theta_max 23.26
_diffrn_reflns_theta_min 2.30
_diffrn_standards_number 0
_exptl_absorpt_coefficient_mu 1.318
_exptl_absorpt_correction_T_max 0.939
_exptl_absorpt_correction_T_min 0.707
_exptl_absorpt_correction_type multi-scan
_exptl_absorpt_process_details 'SADABS (Sheldrick, 2007)'
_exptl_crystal_colour blue
_exptl_crystal_density_diffrn 1.682
_exptl_crystal_density_method 'not measured'
_exptl_crystal_description needle
_exptl_crystal_F_000 1056
_exptl_crystal_size_max 0.28
_exptl_crystal_size_mid 0.06
_exptl_crystal_size_min 0.05
_refine_diff_density_max 1.863
_refine_diff_density_min -1.055
_refine_diff_density_rms 0.129
_refine_ls_extinction_method none
_refine_ls_goodness_of_fit_ref 1.027
_refine_ls_hydrogen_treatment constr
_refine_ls_matrix_type full
_refine_ls_number_parameters 157
_refine_ls_number_reflns 1590
_refine_ls_number_restraints 1
_refine_ls_restrained_S_all 1.026
_refine_ls_R_factor_all 0.0901
_refine_ls_R_factor_gt 0.0718
_refine_ls_shift/su_max 0.000
_refine_ls_shift/su_mean 0.000
_refine_ls_structure_factor_coef Fsqd
_refine_ls_weighting_details 'calc w=1/[\s^2^(Fo^2^)+(0.1200P)^2^+14.0000P] where P=(Fo^2^+2Fc^2^)/3'
_refine_ls_weighting_scheme calc
_refine_ls_wR_factor_gt 0.1947
_refine_ls_wR_factor_ref 0.2147
_reflns_number_gt 1270
_reflns_number_total 1590
_reflns_threshold_expression I>2\s(I)
_cod_data_source_file ic800007t_si_004.cif
_cod_data_source_block 07102
_cod_depositor_comments
;
The following automatic conversions were performed:
'_symmetry_cell_setting' value 'Orthorhombic' changed to 'orthorhombic'
according to '/home/saulius/struct/CIF-dictionaries/cif_core.dic'
dictionary named 'cif_core.dic' version 2.4.1 from 2010-06-29.

Automatic conversion script
Id: cif_fix_enum 1527 2010-12-29 10:47:43Z saulius 
;
_cod_original_sg_symbol_H-M 'P m m n'
_cod_database_code 4304910

loop_
_symmetry_equiv_pos_as_xyz
'x, y, z'
'-x+1/2, -y+1/2, z'
'-x, y+1/2, -z'
'x+1/2, -y, -z'
'-x, -y, -z'
'x-1/2, y-1/2, -z'
'x, -y-1/2, z'
'-x-1/2, y, z'

loop_
_atom_site_label
_atom_site_type_symbol
_atom_site_fract_x
_atom_site_fract_y
_atom_site_fract_z
_atom_site_U_iso_or_equiv
_atom_site_adp_type
_atom_site_occupancy
_atom_site_symmetry_multiplicity
_atom_site_calc_flag
_atom_site_refinement_flags
_atom_site_disorder_assembly
_atom_site_disorder_group
Cu1 Cu 0.33746(7) 0.7500 0.7247(3) 0.0498(6) Uani 1 2 d SD . .
N1 N 0.4187(3) 0.6731(3) 0.7423(8) 0.0319(14) Uani 1 1 d . . .
C2 C 0.4115(4) 0.5999(4) 0.8091(11) 0.0395(18) Uani 1 1 d . . .
H2 H 0.3669 0.5794 0.8739 0.047 Uiso 1 1 calc R . .
C3 C 0.4778(4) 0.5625(4) 0.7674(10) 0.0380(18) Uani 1 1 d . . .
H3 H 0.4883 0.5112 0.7977 0.046 Uiso 1 1 calc R . .
N4 N 0.5276(3) 0.6112(3) 0.6735(8) 0.0292(13) Uani 1 1 d . . .
C5 C 0.4894(4) 0.6789(3) 0.6623(9) 0.0275(15) Uani 1 1 d . . .
C6 C 0.6050(4) 0.5854(4) 0.6023(11) 0.0401(17) Uani 1 1 d . . .
H6A H 0.6383 0.5721 0.7148 0.060 Uiso 1 1 d R . .
H6B H 0.6301 0.6259 0.5269 0.060 Uiso 1 1 d R . .
H6C H 0.5981 0.5410 0.5180 0.060 Uiso 1 1 d R . .
C7 C 0.6385(6) 0.7500 0.7518(17) 0.045(3) Uani 1 2 d S . .
H7A H 0.6345 0.6994 0.8095 0.068 Uiso 0.50 1 d PR . .
H7B H 0.6114 0.7864 0.8365 0.068 Uiso 0.50 1 d PR . .
H7C H 0.6940 0.7641 0.7400 0.068 Uiso 0.50 1 d PR . .
O8 O 0.6026(3) 0.7500 0.5593(10) 0.0326(15) Uani 1 2 d S . .
C9 C 0.5195(5) 0.7500 0.5601(13) 0.028(2) Uani 1 2 d S . .
C10 C 0.4933(6) 0.7500 0.3359(15) 0.038(2) Uani 1 2 d S . .
C11 C 0.5249(7) 0.6813(4) 0.2308(11) 0.069(3) Uani 1 1 d . . .
H11A H 0.5007 0.6358 0.2857 0.104 Uiso 1 1 d R . .
H11B H 0.5820 0.6788 0.2480 0.104 Uiso 1 1 d R . .
H11C H 0.5125 0.6849 0.0904 0.104 Uiso 1 1 d R . .
S12 S 0.3857(2) 0.7500 0.3156(5) 0.0919(16) Uani 1 2 d S . .
C13 C 0.3662(13) 0.6337(11) 0.311(3) 0.076(6) Uani 0.50 1 d P . .
H13A H 0.3921 0.6104 0.4243 0.114 Uiso 0.50 1 d PR . .
H13B H 0.3877 0.6124 0.1893 0.114 Uiso 0.50 1 d PR . .
H13C H 0.3095 0.6238 0.3169 0.114 Uiso 0.50 1 d PR . .
O14 O 0.2500 0.6810(6) 0.683(5) 0.047(6) Uani 0.54(3) 2 d SPD . 1
O14' O 0.2500 0.6829(8) 0.784(5) 0.047(6) Uani 0.46(3) 2 d SPD . 2
P1 P 0.7500 0.56251(13) 0.1144(4) 0.0330(7) Uani 1 2 d S . .
F1 F 0.7500 0.6303(4) 0.2648(13) 0.080(3) Uani 1 2 d S . .
F2 F 0.7500 0.6173(4) -0.0664(12) 0.065(2) Uani 1 2 d S . .
F3 F 0.6563(2) 0.5618(2) 0.1125(6) 0.0417(11) Uani 1 1 d . . .
F4 F 0.7500 0.4914(3) -0.0272(10) 0.0496(16) Uani 1 2 d S . .
F5 F 0.7500 0.5060(5) 0.2972(10) 0.068(2) Uani 1 2 d S . .

loop_
_atom_site_aniso_label
_atom_site_aniso_U_11
_atom_site_aniso_U_22
_atom_site_aniso_U_33
_atom_site_aniso_U_23
_atom_site_aniso_U_13
_atom_site_aniso_U_12
Cu1 0.0271(8) 0.0237(7) 0.0987(13) 0.000 -0.0001(7) 0.000
N1 0.035(3) 0.019(3) 0.042(3) -0.005(2) 0.002(3) -0.003(2)
C2 0.044(4) 0.023(4) 0.052(5) 0.002(3) 0.006(3) -0.011(3)
C3 0.056(5) 0.015(3) 0.043(4) -0.001(3) -0.002(3) -0.001(3)
N4 0.036(3) 0.017(3) 0.035(3) -0.003(2) -0.002(3) 0.003(2)
C5 0.033(4) 0.018(3) 0.032(3) -0.005(3) -0.002(3) -0.002(3)
C6 0.048(4) 0.030(4) 0.042(4) -0.008(3) -0.001(3) 0.008(3)
C7 0.028(5) 0.042(6) 0.065(8) 0.000 -0.009(5) 0.000
O8 0.029(3) 0.028(3) 0.040(4) 0.000 0.003(3) 0.000
C9 0.031(5) 0.025(5) 0.028(5) 0.000 0.000(4) 0.000
C10 0.052(6) 0.033(5) 0.030(5) 0.000 -0.003(5) 0.000
C11 0.150(10) 0.030(4) 0.028(4) -0.008(3) -0.013(5) 0.003(5)
S12 0.055(2) 0.174(5) 0.046(2) 0.000 -0.0267(17) 0.000
C13 0.114(16) 0.078(13) 0.035(9) -0.004(9) -0.027(10) -0.049(13)
O14 0.025(4) 0.028(4) 0.088(17) -0.022(7) 0.000 0.000
O14' 0.025(4) 0.028(4) 0.088(17) -0.022(7) 0.000 0.000
P1 0.0351(14) 0.0182(12) 0.0458(16) 0.0029(11) 0.000 0.000
F1 0.060(5) 0.063(5) 0.118(7) -0.056(5) 0.000 0.000
F2 0.045(4) 0.061(4) 0.090(5) 0.049(4) 0.000 0.000
F3 0.036(2) 0.030(2) 0.059(3) 0.0015(19) 0.0039(19) 0.0008(17)
F4 0.045(3) 0.028(3) 0.076(4) -0.021(3) 0.000 0.000
F5 0.060(4) 0.099(6) 0.044(4) 0.031(4) 0.000 0.000

loop_
_atom_type_symbol
_atom_type_description
_atom_type_scat_dispersion_real
_atom_type_scat_dispersion_imag
_atom_type_scat_source
C C 0.0033 0.0016 'International Tables Vol C Tables 4.2.6.8 and 6.1.1.4'
H H 0.0000 0.0000 'International Tables Vol C Tables 4.2.6.8 and 6.1.1.4'
N N 0.0061 0.0033 'International Tables Vol C Tables 4.2.6.8 and 6.1.1.4'
O O 0.0106 0.0060 'International Tables Vol C Tables 4.2.6.8 and 6.1.1.4'
F F 0.0171 0.0103 'International Tables Vol C Tables 4.2.6.8 and 6.1.1.4'
P P 0.1023 0.0942 'International Tables Vol C Tables 4.2.6.8 and 6.1.1.4'
S S 0.1246 0.1234 'International Tables Vol C Tables 4.2.6.8 and 6.1.1.4'
Cu Cu 0.3201 1.2651 'International Tables Vol C Tables 4.2.6.8 and 6.1.1.4'

loop_
_geom_angle_atom_site_label_1
_geom_angle_atom_site_label_2
_geom_angle_atom_site_label_3
_geom_angle
_geom_angle_site_symmetry_1
_geom_angle_site_symmetry_3
_geom_angle_publ_flag
N1 Cu1 N1 88.9(3) 7_575 . ?
N1 Cu1 O14 96.5(3) 7_575 2_565 ?
N1 Cu1 O14 172.9(8) . 2_565 ?
N1 Cu1 O14 172.9(8) 7_575 . ?
N1 Cu1 O14 96.5(3) . . ?
O14 Cu1 O14 77.8(6) 2_565 . ?
N1 Cu1 O14' 95.9(3) 7_575 2_565 ?
N1 Cu1 O14' 163.3(10) . 2_565 ?
N1 Cu1 O14' 163.3(10) 7_575 . ?
N1 Cu1 O14' 95.9(3) . . ?
O14' Cu1 O14' 75.2(9) 2_565 . ?
N1 Cu1 S12 81.83(18) 7_575 . ?
N1 Cu1 S12 81.83(18) . . ?
O14 Cu1 S12 94.3(9) 2_565 . ?
O14 Cu1 S12 94.3(9) . . ?
O14' Cu1 S12 114.6(10) 2_565 . ?
O14' Cu1 S12 114.6(10) . . ?
C5 N1 C2 106.8(6) . . ?
C5 N1 Cu1 124.5(4) . . ?
C2 N1 Cu1 128.0(5) . . ?
C3 C2 N1 108.7(6) . . ?
C3 C2 H2 125.7 . . ?
N1 C2 H2 125.7 . . ?
C2 C3 N4 108.0(6) . . ?
C2 C3 H3 126.0 . . ?
N4 C3 H3 126.0 . . ?
C5 N4 C3 106.5(5) . . ?
C5 N4 C6 132.7(6) . . ?
C3 N4 C6 120.8(5) . . ?
N1 C5 N4 110.0(6) . . ?
N1 C5 C9 123.8(6) . . ?
N4 C5 C9 126.1(6) . . ?
N4 C6 H6A 109.5 . . ?
N4 C6 H6B 109.5 . . ?
H6A C6 H6B 109.5 . . ?
N4 C6 H6C 109.5 . . ?
H6A C6 H6C 109.5 . . ?
H6B C6 H6C 109.5 . . ?
O8 C7 H7A 109.5 . . ?
O8 C7 H7B 109.5 . . ?
H7A C7 H7B 109.5 . . ?
O8 C7 H7C 109.5 . . ?
H7A C7 H7C 109.5 . . ?
H7B C7 H7C 109.5 . . ?
C9 O8 C7 114.8(7) . . ?
O8 C9 C5 109.7(5) . . ?
O8 C9 C5 109.7(5) . 7_575 ?
C5 C9 C5 111.1(7) . 7_575 ?
O8 C9 C10 106.1(7) . . ?
C5 C9 C10 110.0(5) . . ?
C5 C9 C10 110.0(5) 7_575 . ?
C11 C10 C11 107.3(10) 7_575 . ?
C11 C10 C9 110.8(6) 7_575 . ?
C11 C10 C9 110.8(6) . . ?
C11 C10 S12 108.6(7) 7_575 . ?
C11 C10 S12 108.6(7) . . ?
C9 C10 S12 110.6(7) . . ?
C10 C11 H11A 109.5 . . ?
C10 C11 H11B 109.5 . . ?
H11A C11 H11B 109.5 . . ?
C10 C11 H11C 109.5 . . ?
H11A C11 H11C 109.5 . . ?
H11B C11 H11C 109.5 . . ?
C10 S12 C13 99.2(7) . 7_575 ?
C10 S12 C13 99.2(7) . . ?
C10 S12 Cu1 102.1(3) . . ?
C13 S12 Cu1 88.3(5) 7_575 . ?
C13 S12 Cu1 88.3(5) . . ?
S12 C13 H13A 109.5 . . ?
S12 C13 H13B 109.5 . . ?
H13A C13 H13B 109.5 . . ?
S12 C13 H13C 109.5 . . ?
H13A C13 H13C 109.5 . . ?
H13B C13 H13C 109.5 . . ?
Cu1 O14 Cu1 99.7(4) . 2_565 ?
Cu1 O14' Cu1 99.6(4) . 2_565 ?
F2 P1 F1 92.2(5) . . ?
F2 P1 F4 90.9(4) . . ?
F1 P1 F4 176.9(5) . . ?
F2 P1 F3 89.90(18) . 8_755 ?
F1 P1 F3 90.62(17) . 8_755 ?
F4 P1 F3 89.38(17) . 8_755 ?
F2 P1 F3 89.90(18) . . ?
F1 P1 F3 90.62(17) . . ?
F4 P1 F3 89.38(17) . . ?
F3 P1 F3 178.7(4) 8_755 . ?
F2 P1 F5 179.4(5) . . ?
F1 P1 F5 88.4(5) . . ?
F4 P1 F5 88.5(4) . . ?
F3 P1 F5 90.10(17) 8_755 . ?
F3 P1 F5 90.10(17) . . ?

loop_
_geom_bond_atom_site_label_1
_geom_bond_atom_site_label_2
_geom_bond_distance
_geom_bond_site_symmetry_2
_geom_bond_publ_flag
Cu1 N1 1.944(5) . ?
Cu1 O14 1.947(6) . ?
Cu1 O14' 1.947(6) . ?
Cu1 S12 2.901(5) . ?
N1 C5 1.324(8) . ?
N1 C2 1.379(8) . ?
C2 C3 1.337(10) . ?
C2 H2 0.9500 . ?
C3 N4 1.368(9) . ?
C3 H3 0.9500 . ?
N4 C5 1.366(8) . ?
N4 C6 1.475(9) . ?
C5 C9 1.527(8) . ?
C6 H6A 0.9800 . ?
C6 H6B 0.9800 . ?
C6 H6C 0.9800 . ?
C7 O8 1.445(13) . ?
C7 H7A 0.9800 . ?
C7 H7B 0.9800 . ?
C7 H7C 0.9800 . ?
O8 C9 1.413(10) . ?
C9 C5 1.527(8) 7_575 ?
C9 C10 1.588(14) . ?
C10 C11 1.510(10) 7_575 ?
C10 C11 1.510(10) . ?
C10 S12 1.835(11) . ?
C11 H11A 0.9800 . ?
C11 H11B 0.9800 . ?
C11 H11C 0.9800 . ?
S12 C13 2.086(19) . ?
C13 H13A 0.9800 . ?
C13 H13B 0.9800 . ?
C13 H13C 0.9800 . ?
O14 Cu1 1.947(6) 2_565 ?
O14' Cu1 1.947(6) 2_565 ?
P1 F2 1.566(7) . ?
P1 F1 1.577(7) . ?
P1 F4 1.585(6) . ?
P1 F3 1.594(4) 8_755 ?
P1 F3 1.594(4) . ?
P1 F5 1.597(7) . ?

loop_
_geom_torsion_atom_site_label_1
_geom_torsion_atom_site_label_2
_geom_torsion_atom_site_label_3
_geom_torsion_atom_site_label_4
_geom_torsion
_geom_torsion_site_symmetry_1
_geom_torsion_site_symmetry_2
_geom_torsion_site_symmetry_3
_geom_torsion_site_symmetry_4
_geom_torsion_publ_flag
N1 Cu1 N1 C5 -36.3(6) 7_575 . . . ?
O14 Cu1 N1 C5 139.0(11) . . . . ?
O14' Cu1 N1 C5 -143.6(10) 2_565 . . . ?
O14' Cu1 N1 C5 159.7(11) . . . . ?
S12 Cu1 N1 C5 45.6(5) . . . . ?
N1 Cu1 N1 C2 154.8(5) 7_575 . . . ?
O14 Cu1 N1 C2 -29.9(11) . . . . ?
O14' Cu1 N1 C2 47.5(13) 2_565 . . . ?
O14' Cu1 N1 C2 -9.2(11) . . . . ?
S12 Cu1 N1 C2 -123.3(6) . . . . ?
C5 N1 C2 C3 -0.3(8) . . . . ?
Cu1 N1 C2 C3 170.1(5) . . . . ?
N1 C2 C3 N4 -0.2(8) . . . . ?
C2 C3 N4 C5 0.6(8) . . . . ?
C2 C3 N4 C6 -177.8(6) . . . . ?
C2 N1 C5 N4 0.7(7) . . . . ?
Cu1 N1 C5 N4 -170.2(4) . . . . ?
C2 N1 C5 C9 176.6(7) . . . . ?
Cu1 N1 C5 C9 5.7(9) . . . . ?
C3 N4 C5 N1 -0.8(7) . . . . ?
C6 N4 C5 N1 177.4(6) . . . . ?
C3 N4 C5 C9 -176.5(7) . . . . ?
C6 N4 C5 C9 1.6(11) . . . . ?
C7 O8 C9 C5 -61.2(5) . . . . ?
C7 O8 C9 C5 61.2(5) . . . 7_575 ?
C7 O8 C9 C10 180.000(1) . . . . ?
N1 C5 C9 O8 157.4(6) . . . . ?
N4 C5 C9 O8 -27.5(10) . . . . ?
N1 C5 C9 C5 35.9(11) . . . 7_575 ?
N4 C5 C9 C5 -149.0(5) . . . 7_575 ?
N1 C5 C9 C10 -86.3(8) . . . . ?
N4 C5 C9 C10 88.9(9) . . . . ?
O8 C9 C10 C11 -59.5(7) . . . 7_575 ?
C5 C9 C10 C11 -178.1(7) . . . 7_575 ?
C5 C9 C10 C11 59.1(10) 7_575 . . 7_575 ?
O8 C9 C10 C11 59.5(7) . . . . ?
C5 C9 C10 C11 -59.1(10) . . . . ?
C5 C9 C10 C11 178.1(7) 7_575 . . . ?
O8 C9 C10 S12 180.000(1) . . . . ?
C5 C9 C10 S12 61.4(5) . . . . ?
C5 C9 C10 S12 -61.4(5) 7_575 . . . ?
C11 C10 S12 C13 -31.6(8) 7_575 . . 7_575 ?
C11 C10 S12 C13 -148.0(7) . . . 7_575 ?
C9 C10 S12 C13 90.2(5) . . . 7_575 ?
C11 C10 S12 C13 148.0(7) 7_575 . . . ?
C11 C10 S12 C13 31.6(8) . . . . ?
C9 C10 S12 C13 -90.2(5) . . . . ?
C11 C10 S12 Cu1 -121.8(5) 7_575 . . . ?
C11 C10 S12 Cu1 121.8(5) . . . . ?
C9 C10 S12 Cu1 0.0 . . . . ?
N1 Cu1 S12 C10 45.05(16) 7_575 . . . ?
N1 Cu1 S12 C10 -45.05(16) . . . . ?
O14 Cu1 S12 C10 141.0(4) 2_565 . . . ?
O14 Cu1 S12 C10 -141.0(4) . . . . ?
O14' Cu1 S12 C10 137.8(2) 2_565 . . . ?
O14' Cu1 S12 C10 -137.8(2) . . . . ?
N1 Cu1 S12 C13 -54.0(6) 7_575 . . 7_575 ?
N1 Cu1 S12 C13 -144.1(7) . . . 7_575 ?
O14 Cu1 S12 C13 41.9(7) 2_565 . . 7_575 ?
O14 Cu1 S12 C13 120.0(7) . . . 7_575 ?
O14' Cu1 S12 C13 38.8(7) 2_565 . . 7_575 ?
O14' Cu1 S12 C13 123.1(7) . . . 7_575 ?
N1 Cu1 S12 C13 144.1(7) 7_575 . . . ?
N1 Cu1 S12 C13 54.0(6) . . . . ?
O14 Cu1 S12 C13 -120.0(7) 2_565 . . . ?
O14 Cu1 S12 C13 -41.9(7) . . . . ?
O14' Cu1 S12 C13 -123.1(7) 2_565 . . . ?
O14' Cu1 S12 C13 -38.8(7) . . . . ?
N1 Cu1 O14 Cu1 167.2(10) . . . 2_565 ?
O14 Cu1 O14 Cu1 -17.1(19) 2_565 . . 2_565 ?
S12 Cu1 O14 Cu1 -110.6(11) . . . 2_565 ?
N1 Cu1 O14' Cu1 83.5(18) 7_575 . . 2_565 ?
N1 Cu1 O14' Cu1 -170.3(10) . . . 2_565 ?
O14' Cu1 O14' Cu1 24.1(18) 2_565 . . 2_565 ?
S12 Cu1 O14' Cu1 -86.6(12) . . . 2_565 ?
